data_8100066
loop_
_publ_author_name
'Hu, Mao-Lin'
'Yuan, Ji-Xin'
'Ye, Ming-De'
'Xiao, Hong-Ping'

_publ_section_title
;
Crystal structure of catena-bis-\m-terephthalato[2,2'-bipyridinecobalt
(II)][aqua-2,2'-bipyridinecobalt(II)], Co~2~(C~8~H~4~O~4~)~2~(C~10~H~8~N~2~)
~2~(H~2~O)
;
_journal_issue 2
_journal_name_full 'Zeitschrift f\"ur Kristallographie - New Crystal Structures'
_journal_page_first 168
_journal_page_last 170
_journal_volume 219
_journal_year 2004
_chemical_formula_moiety 'C36 H26 Co2 N4 O9'
_chemical_formula_sum 'C36 H26 Co2 N4 O9'
_chemical_formula_weight 776.47
_space_group_IT_number 14
_symmetry_cell_setting monoclinic
_symmetry_space_group_name_Hall '-P 2ybc'
_symmetry_space_group_name_H-M 'P 1 21/c 1'
_cell_angle_alpha 90.00
_cell_angle_beta 104.5250(10)
_cell_angle_gamma 90.00
_cell_formula_units_Z 4
_cell_length_a 13.8648(7)
_cell_length_b 17.1789(9)
_cell_length_c 14.1938(7)
_cell_measurement_temperature 298(2)
_cell_volume 3272.7(3)
_diffrn_ambient_temperature 273(2)
_exptl_crystal_density_diffrn 1.576
_exptl_crystal_thermal_history 'heated to 428 K for three days'
_cod_original_sg_symbol_Hall -P2ybc
_cod_original_sg_symbol_H-M 'P 21/c'
_cod_database_code 8100066

loop_
_symmetry_equiv_pos_as_xyz
'x, y, z'
'-x, y+1/2, -z+1/2'
'-x, -y, -z'
'x, -y-1/2, z-1/2'

loop_
_atom_site_label
_atom_site_type_symbol
_atom_site_fract_x
_atom_site_fract_y
_atom_site_fract_z
_atom_site_U_iso_or_equiv
_atom_site_adp_type
_atom_site_occupancy
_atom_site_symmetry_multiplicity
_atom_site_Wyckoff_symbol
_atom_site_calc_flag
_atom_site_refinement_flags
_atom_site_disorder_assembly
_atom_site_disorder_group
Co1 Co 0.44936(5) 0.69298(3) 0.40794(4) 0.02799(19) Uani 1 4 e d . . .
Co2 Co 1.08776(5) 0.80450(3) 0.11596(4) 0.0298(2) Uani 1 4 e d . . .
O1 O 0.5157(3) 0.73256(19) 0.3086(2) 0.0404(8) Uani 1 4 e d . . .
O2 O 0.6276(3) 0.6765(2) 0.4284(3) 0.0460(9) Uani 1 4 e d . . .
O3 O 0.4758(3) 0.78830(19) 0.4821(3) 0.0543(11) Uani 1 4 e d . . .
O4 O 0.3437(3) 0.8385(2) 0.3793(3) 0.0628(12) Uani 1 4 e d . . .
O5 O 0.8949(3) 0.8258(2) 0.0808(3) 0.0481(10) Uani 1 4 e d . . .
O6 O 1.0056(3) 0.7755(2) 0.2066(2) 0.0420(9) Uani 1 4 e d . . .
O7 O 1.0636(3) 0.70483(19) 0.0492(3) 0.0505(10) Uani 1 4 e d . . .
O8 O 1.1905(3) 0.6337(2) 0.1314(3) 0.0715(13) Uani 1 4 e d . . .
O1W O 1.2389(4) 0.7710(2) 0.2065(4) 0.0749(14) Uani 1 4 e d D . .
H1W1 H 1.230(5) 0.7240(13) 0.186(4) 0.090 Uiso 1 4 e d D . .
H1W2 H 1.269(5) 0.770(3) 0.2674(14) 0.090 Uiso 1 4 e d D . .
N1 N 0.4070(3) 0.6334(2) 0.5103(3) 0.0365(10) Uani 1 4 e d . . .
N2 N 0.4050(3) 0.5956(2) 0.3330(3) 0.0348(10) Uani 1 4 e d . . .
N3 N 1.1087(3) 0.9125(2) 0.1707(3) 0.0373(10) Uani 1 4 e d . . .
N4 N 1.1151(3) 0.8609(2) 0.0010(3) 0.0383(10) Uani 1 4 e d . . .
C1 C 0.4117(4) 0.6572(3) 0.6009(4) 0.0462(14) Uani 1 4 e d . . .
H1 H 0.4253 0.7094 0.6161 0.055 Uiso 1 4 e calc R . .
C2 C 0.3976(4) 0.6083(4) 0.6728(4) 0.0530(15) Uani 1 4 e d . . .
H2 H 0.4012 0.6269 0.7352 0.064 Uiso 1 4 e calc R . .
C3 C 0.3778(4) 0.5313(4) 0.6502(4) 0.0513(15) Uani 1 4 e d . . .
H3 H 0.3692 0.4966 0.6977 0.062 Uiso 1 4 e calc R . .
C4 C 0.3709(4) 0.5057(3) 0.5570(4) 0.0428(13) Uani 1 4 e d . . .
H4 H 0.3565 0.4538 0.5407 0.051 Uiso 1 4 e calc R . .
C5 C 0.3855(3) 0.5576(3) 0.4882(4) 0.0318(11) Uani 1 4 e d . . .
C6 C 0.3813(3) 0.5370(3) 0.3865(4) 0.0327(11) Uani 1 4 e d . . .
C7 C 0.3555(4) 0.4644(3) 0.3466(4) 0.0449(13) Uani 1 4 e d . . .
H7 H 0.3396 0.4242 0.3841 0.054 Uiso 1 4 e calc R . .
C8 C 0.3538(4) 0.4524(3) 0.2500(4) 0.0543(16) Uani 1 4 e d . . .
H8 H 0.3364 0.4039 0.2219 0.065 Uiso 1 4 e calc R . .
C9 C 0.3772(4) 0.5113(3) 0.1957(4) 0.0515(15) Uani 1 4 e d . . .
H9 H 0.3761 0.5038 0.1305 0.062 Uiso 1 4 e calc R . .
C10 C 0.4028(4) 0.5825(3) 0.2400(4) 0.0422(13) Uani 1 4 e d . . .
H10 H 0.4193 0.6230 0.2034 0.051 Uiso 1 4 e calc R . .
C11 C 0.4215(5) 0.8453(3) 0.4416(4) 0.0408(13) Uani 1 4 e d . . .
C12 C 0.4619(4) 0.9256(3) 0.4734(3) 0.0367(12) Uani 1 4 e d . . .
C13 C 0.5551(4) 0.9352(3) 0.5378(4) 0.0423(13) Uani 1 4 e d . . .
H13 H 0.5927 0.8917 0.5633 0.051 Uiso 1 4 e calc R . .
C14 C 0.5922(4) 1.0090(3) 0.5641(4) 0.0399(13) Uani 1 4 e d . . .
H14 H 0.6543 1.0146 0.6076 0.048 Uiso 1 4 e calc R . .
C15 C 0.6051(4) 0.7129(3) 0.3500(4) 0.0363(12) Uani 1 4 e d . . .
C16 C 0.6851(4) 0.7350(2) 0.3011(3) 0.0318(11) Uani 1 4 e d . . .
C17 C 0.7834(4) 0.7432(3) 0.3563(3) 0.0359(12) Uani 1 4 e d . . .
H17 H 0.7987 0.7351 0.4232 0.043 Uiso 1 4 e calc R . .
C18 C 0.8579(4) 0.7632(3) 0.3118(4) 0.0388(12) Uani 1 4 e d . . .
H18 H 0.9229 0.7689 0.3492 0.047 Uiso 1 4 e calc R . .
C19 C 0.8364(4) 0.7749(3) 0.2116(3) 0.0333(11) Uani 1 4 e d . . .
C20 C 0.7383(4) 0.7666(3) 0.1565(3) 0.0345(11) Uani 1 4 e d . . .
H20 H 0.7231 0.7745 0.0896 0.041 Uiso 1 4 e calc R . .
C21 C 0.6636(4) 0.7467(3) 0.2008(4) 0.0372(12) Uani 1 4 e d . . .
H21 H 0.5985 0.7410 0.1634 0.045 Uiso 1 4 e calc R . .
C22 C 0.9164(4) 0.7939(3) 0.1619(4) 0.0346(11) Uani 1 4 e d . . .
C23 C 1.1110(4) 0.9311(3) 0.2623(4) 0.0489(14) Uani 1 4 e d . . .
H23 H 1.1013 0.8923 0.3048 0.059 Uiso 1 4 e calc R . .
C24 C 1.1276(5) 1.0069(3) 0.2958(4) 0.0554(16) Uani 1 4 e d . . .
H24 H 1.1294 1.0191 0.3601 0.066 Uiso 1 4 e calc R . .
C25 C 1.1412(5) 1.0632(3) 0.2328(5) 0.0588(17) Uani 1 4 e d . . .
H25 H 1.1522 1.1145 0.2538 0.071 Uiso 1 4 e calc R . .
C26 C 1.1386(4) 1.0441(3) 0.1379(4) 0.0500(15) Uani 1 4 e d . . .
H26 H 1.1472 1.0822 0.0942 0.060 Uiso 1 4 e calc R . .
C27 C 1.1233(3) 0.9680(3) 0.1090(4) 0.0336(11) Uani 1 4 e d . . .
C28 C 1.1212(3) 0.9392(3) 0.0106(4) 0.0339(11) Uani 1 4 e d . . .
C29 C 1.1263(4) 0.9863(3) -0.0668(4) 0.0458(14) Uani 1 4 e d . . .
H29 H 1.1308 1.0401 -0.0594 0.055 Uiso 1 4 e calc R . .
C30 C 1.1246(4) 0.9526(4) -0.1551(4) 0.0587(17) Uani 1 4 e d . . .
H30 H 1.1275 0.9836 -0.2080 0.070 Uiso 1 4 e calc R . .
C31 C 1.1187(5) 0.8736(4) -0.1647(4) 0.0599(17) Uani 1 4 e d . . .
H31 H 1.1177 0.8501 -0.2239 0.072 Uiso 1 4 e calc R . .
C32 C 1.1144(4) 0.8296(3) -0.0853(4) 0.0527(15) Uani 1 4 e d . . .
H32 H 1.1108 0.7758 -0.0918 0.063 Uiso 1 4 e calc R . .
C33 C 1.1072(4) 0.6409(3) 0.0742(4) 0.0416(13) Uani 1 4 e d . . .
C34 C 1.0515(4) 0.5680(3) 0.0343(3) 0.0372(12) Uani 1 4 e d . . .
C35 C 0.9554(4) 0.5716(3) -0.0234(4) 0.0439(13) Uani 1 4 e d . . .
H35 H 0.9249 0.6197 -0.0395 0.053 Uiso 1 4 e calc R . .
C36 C 0.9042(4) 0.5041(3) -0.0576(4) 0.0451(14) Uani 1 4 e d . . .
H36 H 0.8394 0.5071 -0.0964 0.054 Uiso 1 4 e calc R . .

loop_
_atom_site_aniso_label
_atom_site_aniso_U_11
_atom_site_aniso_U_22
_atom_site_aniso_U_33
_atom_site_aniso_U_23
_atom_site_aniso_U_13
_atom_site_aniso_U_12
Co1 0.0373(4) 0.0151(3) 0.0331(4) -0.0028(3) 0.0116(3) -0.0053(3)
Co2 0.0394(4) 0.0150(3) 0.0364(4) -0.0037(3) 0.0122(3) -0.0079(3)
O1 0.039(2) 0.037(2) 0.045(2) 0.0084(16) 0.0088(17) -0.0016(16)
O2 0.054(2) 0.040(2) 0.042(2) 0.0095(17) 0.0082(18) -0.0051(17)
O3 0.087(3) 0.0214(19) 0.053(2) -0.0059(17) 0.016(2) -0.0049(19)
O4 0.076(3) 0.049(2) 0.054(3) -0.016(2) 0.000(2) -0.021(2)
O5 0.057(2) 0.047(2) 0.039(2) 0.0116(17) 0.0096(18) -0.0057(18)
O6 0.041(2) 0.038(2) 0.045(2) 0.0087(17) 0.0083(18) -0.0039(16)
O7 0.068(3) 0.0212(19) 0.057(2) -0.0077(17) 0.006(2) -0.0083(18)
O8 0.064(3) 0.043(2) 0.090(3) -0.022(2) -0.013(3) -0.008(2)
O1W 0.066(3) 0.048(3) 0.091(4) -0.018(2) -0.018(3) -0.004(2)
N1 0.041(3) 0.028(2) 0.045(3) -0.0045(19) 0.018(2) -0.0052(18)
N2 0.037(2) 0.030(2) 0.036(2) -0.0028(18) 0.0074(19) -0.0038(18)
N3 0.042(3) 0.028(2) 0.042(3) -0.0038(19) 0.010(2) -0.0034(19)
N4 0.040(3) 0.029(2) 0.047(3) -0.0028(19) 0.012(2) -0.0065(19)
C1 0.049(3) 0.044(3) 0.049(3) -0.013(3) 0.017(3) -0.002(3)
C2 0.048(4) 0.072(4) 0.043(3) 0.001(3) 0.020(3) 0.005(3)
C3 0.043(3) 0.062(4) 0.051(4) 0.019(3) 0.016(3) 0.003(3)
C4 0.038(3) 0.038(3) 0.052(3) 0.006(3) 0.010(3) -0.004(2)
C5 0.023(2) 0.030(3) 0.042(3) 0.002(2) 0.008(2) -0.002(2)
C6 0.022(2) 0.028(3) 0.048(3) -0.003(2) 0.008(2) 0.000(2)
C7 0.047(3) 0.029(3) 0.059(4) -0.006(3) 0.014(3) -0.009(2)
C8 0.062(4) 0.034(3) 0.063(4) -0.017(3) 0.009(3) -0.002(3)
C9 0.053(4) 0.054(4) 0.045(3) -0.015(3) 0.008(3) 0.001(3)
C10 0.045(3) 0.042(3) 0.039(3) 0.000(2) 0.008(3) 0.002(3)
C11 0.067(4) 0.028(3) 0.030(3) -0.006(2) 0.018(3) -0.010(3)
C12 0.050(3) 0.032(3) 0.029(3) -0.005(2) 0.010(2) -0.009(2)
C13 0.059(4) 0.028(3) 0.036(3) 0.003(2) 0.004(3) 0.003(2)
C14 0.043(3) 0.033(3) 0.037(3) -0.004(2) -0.002(2) -0.003(2)
C15 0.049(3) 0.023(3) 0.035(3) -0.002(2) 0.007(3) -0.006(2)
C16 0.041(3) 0.018(2) 0.034(3) 0.002(2) 0.006(2) 0.001(2)
C17 0.047(3) 0.033(3) 0.025(2) 0.001(2) 0.005(2) -0.001(2)
C18 0.034(3) 0.035(3) 0.042(3) 0.002(2) 0.000(2) -0.003(2)
C19 0.045(3) 0.018(2) 0.036(3) 0.004(2) 0.008(2) 0.001(2)
C20 0.040(3) 0.030(3) 0.029(3) 0.005(2) 0.001(2) 0.005(2)
C21 0.035(3) 0.032(3) 0.042(3) 0.002(2) 0.003(2) 0.002(2)
C22 0.043(3) 0.022(3) 0.036(3) -0.001(2) 0.004(2) -0.004(2)
C23 0.061(4) 0.041(3) 0.045(3) -0.004(3) 0.014(3) -0.007(3)
C24 0.069(4) 0.048(4) 0.049(3) -0.020(3) 0.015(3) -0.003(3)
C25 0.073(4) 0.030(3) 0.074(4) -0.014(3) 0.017(4) -0.002(3)
C26 0.060(4) 0.026(3) 0.065(4) -0.005(3) 0.019(3) -0.001(3)
C27 0.025(3) 0.025(3) 0.049(3) 0.001(2) 0.007(2) -0.002(2)
C28 0.024(3) 0.031(3) 0.044(3) 0.001(2) 0.004(2) -0.002(2)
C29 0.040(3) 0.041(3) 0.054(4) 0.008(3) 0.007(3) -0.007(2)
C30 0.054(4) 0.076(5) 0.045(4) 0.012(3) 0.010(3) -0.015(3)
C31 0.068(4) 0.068(5) 0.047(4) -0.007(3) 0.021(3) -0.013(3)
C32 0.061(4) 0.048(3) 0.050(4) -0.013(3) 0.016(3) -0.012(3)
C33 0.055(4) 0.028(3) 0.042(3) -0.010(2) 0.011(3) -0.007(3)
C34 0.052(3) 0.026(3) 0.035(3) -0.001(2) 0.011(3) -0.006(2)
C35 0.053(3) 0.026(3) 0.046(3) -0.001(2) 0.000(3) 0.004(2)
C36 0.047(3) 0.030(3) 0.049(3) -0.003(2) -0.004(3) -0.005(2)

loop_
_geom_bond_atom_site_label_1
_geom_bond_atom_site_label_2
_geom_bond_distance
_geom_bond_site_symmetry_2
_geom_bond_publ_flag
Co1 O3 1.932(3) . ?
Co1 N1 1.983(4) . ?
Co1 O1 1.987(3) . ?
Co1 N2 1.995(4) . ?
Co2 O7 1.945(3) . ?
Co2 O6 1.984(3) . ?
Co2 N3 2.004(4) . ?
Co2 N4 2.013(4) . ?
Co2 O1W 2.242(4) . ?
O1 C15 1.277(6) . ?
O2 C15 1.246(6) . ?
O3 C11 1.281(6) . ?
O4 C11 1.216(6) . ?
O5 C22 1.242(6) . ?
O6 C22 1.280(6) . ?
O7 C33 1.261(6) . ?
O8 C33 1.240(6) . ?
O1W H1W1 0.855(10) . ?
O1W H1W2 0.860(10) . ?
N1 C1 1.337(6) . ?
N1 C5 1.354(6) . ?
N2 C10 1.333(6) . ?
N2 C6 1.350(6) . ?
N3 C23 1.331(6) . ?
N3 C27 1.344(6) . ?
N4 C32 1.335(7) . ?
N4 C28 1.352(6) . ?
C1 C2 1.373(8) . ?
C1 H1 0.9300 . ?
C2 C3 1.373(8) . ?
C2 H2 0.9300 . ?
C3 C4 1.374(8) . ?
C3 H3 0.9300 . ?
C4 C5 1.375(7) . ?
C4 H4 0.9300 . ?
C5 C6 1.473(7) . ?
C6 C7 1.379(6) . ?
C7 C8 1.381(8) . ?
C7 H7 0.9300 . ?
C8 C9 1.359(8) . ?
C8 H8 0.9300 . ?
C9 C10 1.381(7) . ?
C9 H9 0.9300 . ?
C10 H10 0.9300 . ?
C11 C12 1.514(7) . ?
C12 C14 1.381(7) 3_676 ?
C12 C13 1.394(7) . ?
C13 C14 1.383(7) . ?
C13 H13 0.9300 . ?
C14 C12 1.381(7) 3_676 ?
C14 H14 0.9300 . ?
C15 C16 1.497(7) . ?
C16 C21 1.393(6) . ?
C16 C17 1.398(7) . ?
C17 C18 1.382(7) . ?
C17 H17 0.9300 . ?
C18 C19 1.393(7) . ?
C18 H18 0.9300 . ?
C19 C20 1.396(7) . ?
C19 C22 1.491(7) . ?
C20 C21 1.383(7) . ?
C20 H20 0.9300 . ?
C21 H21 0.9300 . ?
C23 C24 1.385(7) . ?
C23 H23 0.9300 . ?
C24 C25 1.363(8) . ?
C24 H24 0.9300 . ?
C25 C26 1.378(8) . ?
C25 H25 0.9300 . ?
C26 C27 1.370(7) . ?
C26 H26 0.9300 . ?
C27 C28 1.476(7) . ?
C28 C29 1.382(7) . ?
C29 C30 1.374(8) . ?
C29 H29 0.9300 . ?
C30 C31 1.365(8) . ?
C30 H30 0.9300 . ?
C31 C32 1.371(8) . ?
C31 H31 0.9300 . ?
C32 H32 0.9300 . ?
C33 C34 1.506(7) . ?
C34 C35 1.379(7) . ?
C34 C36 1.384(7) 3_765 ?
C35 C36 1.383(7) . ?
C35 H35 0.9300 . ?
C36 C34 1.384(7) 3_765 ?
C36 H36 0.9300 . ?
